data_1508341
loop_
_publ_author_name
'Dyablo, Olga V.'
'Shmoilova, Elena A.'
'Pozharskii, Alexander F.'
'Ozeryanskii, Valery A.'
'Burov, Oleg N.'
'Starikova, Zoya A.'

_publ_section_title
;
 4,5-Bis(dimethylamino)quinolines: Proton Sponge versus Azine Behavior.
;
_journal_issue 16
_journal_name_full 'Organic letters'
_journal_page_first 4134
_journal_page_last 4137
_journal_paper_doi 10.1021/ol301777s
_journal_volume 14
_journal_year 2012
_chemical_formula_moiety 'C16 H25 N4, C6 H2 N3 O7'
_chemical_formula_sum 'C22 H27 N7 O7'
_chemical_formula_weight 501.51
_chemical_name_systematic
; 
 ? 
;
_space_group_IT_number 29
_symmetry_cell_setting orthorhombic
_symmetry_space_group_name_Hall 'P 2c -2ac'
_symmetry_space_group_name_H-M 'P c a 21'
_atom_sites_solution_hydrogens mixed
_atom_sites_solution_primary direct
_atom_sites_solution_secondary difmap
_audit_creation_method SHELXL-97
_cell_angle_alpha 90.00
_cell_angle_beta 90.00
_cell_angle_gamma 90.00
_cell_formula_units_Z 8
_cell_length_a 20.6019(14)
_cell_length_b 7.0886(5)
_cell_length_c 32.075(3)
_cell_measurement_reflns_used 999
_cell_measurement_temperature 100(2)
_cell_measurement_theta_max 26
_cell_measurement_theta_min 3
_cell_volume 4684.2(6)
_computing_cell_refinement 'Bruker SAINT'
_computing_data_collection 'Bruker APEX II'
_computing_data_reduction 'Bruker SAINT'
_computing_molecular_graphics 'SHELXTL  (Sheldrick, 2008)'
_computing_publication_material 'SHELXTL  (Sheldrick, 2008)'
_computing_structure_refinement 'SHELXTL  (Sheldrick, 2008)'
_computing_structure_solution 'SHELXTL  (Sheldrick, 2008)'
_diffrn_ambient_temperature 100(2)
_diffrn_measured_fraction_theta_full 0.997
_diffrn_measured_fraction_theta_max 0.997
_diffrn_measurement_device_type 'Bruker APEX II CCD area detector'
_diffrn_measurement_method 'omega scans'
_diffrn_radiation_monochromator graphite
_diffrn_radiation_source 'fine-focus sealed tube'
_diffrn_radiation_type MoK\a
_diffrn_radiation_wavelength 0.71073
_diffrn_reflns_av_R_equivalents 0.0772
_diffrn_reflns_av_sigmaI/netI 0.0615
_diffrn_reflns_limit_h_max 25
_diffrn_reflns_limit_h_min -25
_diffrn_reflns_limit_k_max 8
_diffrn_reflns_limit_k_min -8
_diffrn_reflns_limit_l_max 39
_diffrn_reflns_limit_l_min -39
_diffrn_reflns_number 41865
_diffrn_reflns_theta_full 26.00
_diffrn_reflns_theta_max 26.00
_diffrn_reflns_theta_min 1.98
_exptl_absorpt_coefficient_mu 0.108
_exptl_absorpt_correction_T_max 0.981
_exptl_absorpt_correction_T_min 0.970
_exptl_absorpt_correction_type multi-scan
_exptl_absorpt_process_details SADABS
_exptl_crystal_colour yellow
_exptl_crystal_density_diffrn 1.422
_exptl_crystal_density_method 'not measured'
_exptl_crystal_description plate
_exptl_crystal_F_000 2112
_exptl_crystal_size_max 0.450
_exptl_crystal_size_mid 0.230
_exptl_crystal_size_min 0.150
_refine_diff_density_max 0.229
_refine_diff_density_min -0.249
_refine_diff_density_rms 0.051
_refine_ls_abs_structure_details 'Flack H D (1983), Acta Cryst. A39, 876-881'
_refine_ls_abs_structure_Flack -1.5(13)
_refine_ls_extinction_method none
_refine_ls_goodness_of_fit_ref 1.021
_refine_ls_hydrogen_treatment constr
_refine_ls_matrix_type full
_refine_ls_number_parameters 663
_refine_ls_number_reflns 9151
_refine_ls_number_restraints 1
_refine_ls_restrained_S_all 1.021
_refine_ls_R_factor_all 0.0802
_refine_ls_R_factor_gt 0.0535
_refine_ls_shift/su_max 0.001
_refine_ls_shift/su_mean 0.000
_refine_ls_structure_factor_coef Fsqd
_refine_ls_weighting_details 'calc w=1/[\s^2^(Fo^2^)+(0.0237P)^2^+2.8297P] where P=(Fo^2^+2Fc^2^)/3'
_refine_ls_weighting_scheme calc
_refine_ls_wR_factor_gt 0.0911
_refine_ls_wR_factor_ref 0.1015
_reflns_number_gt 6903
_reflns_number_total 9151
_reflns_threshold_expression I>2\s(I)
_cod_data_source_file ol301777s_si_002.cif
_cod_data_source_block fin
_cod_depositor_comments
;
The following automatic conversions were performed:

'_symmetry_cell_setting' value 'Orthorhombic' changed to
'orthorhombic' according to
/home/saulius/struct/CIF-dictionaries/cif_core.dic dictionary named
'cif_core.dic' version 2.4.2 from 2011-04-26.

Automatic conversion script
Id: cif_fix_values 1891 2012-01-12 08:04:46Z andrius 
;
_cod_database_code 1508341

loop_
_symmetry_equiv_pos_as_xyz
'x, y, z'
'-x, -y, z+1/2'
'-x+1/2, y, z+1/2'
'x+1/2, -y, z'

loop_
_atom_site_label
_atom_site_type_symbol
_atom_site_fract_x
_atom_site_fract_y
_atom_site_fract_z
_atom_site_U_iso_or_equiv
_atom_site_adp_type
_atom_site_occupancy
_atom_site_symmetry_multiplicity
_atom_site_calc_flag
_atom_site_refinement_flags
N1 N 0.55178(15) -0.4397(4) 0.21523(11) 0.0174(7) Uani 1 1 d .
H1N H 0.5420 -0.4420 0.2419 0.021 Uiso 1 1 d R
N2 N 0.55817(13) -0.4139(4) 0.29706(10) 0.0167(6) Uani 1 1 d .
N3 N 0.76352(18) -0.4602(4) 0.28737(11) 0.0181(8) Uani 1 1 d .
N4 N 0.77325(17) -0.4464(5) 0.35903(11) 0.0258(8) Uani 1 1 d .
C1 C 0.6230(2) -0.4539(5) 0.21497(13) 0.0132(8) Uani 1 1 d .
C2 C 0.6549(2) -0.4729(4) 0.17776(14) 0.0150(9) Uani 1 1 d .
H2A H 0.6312 -0.4762 0.1524 0.018 Uiso 1 1 calc R
C3 C 0.7223(2) -0.4872(5) 0.17725(15) 0.0186(10) Uani 1 1 d .
H3A H 0.7441 -0.5001 0.1513 0.022 Uiso 1 1 calc R
C4 C 0.7583(2) -0.4831(4) 0.21385(16) 0.0169(10) Uani 1 1 d .
C5 C 0.7251(2) -0.4625(4) 0.25290(14) 0.0136(9) Uani 1 1 d .
C6 C 0.73505(19) -0.4410(5) 0.32440(12) 0.0174(8) Uani 1 1 d .
C7 C 0.66615(17) -0.4211(5) 0.32854(11) 0.0176(8) Uani 1 1 d .
H7A H 0.6472 -0.4049 0.3553 0.021 Uiso 1 1 calc R
C8 C 0.62825(16) -0.4257(4) 0.29410(11) 0.0150(7) Uani 1 1 d .
C9 C 0.6573(2) -0.4468(5) 0.25332(13) 0.0158(8) Uani 1 1 d .
C10 C 0.52696(19) -0.2722(5) 0.19279(12) 0.0234(9) Uani 1 1 d .
H10A H 0.5479 -0.1584 0.2038 0.035 Uiso 1 1 calc R
H10B H 0.4799 -0.2629 0.1967 0.035 Uiso 1 1 calc R
H10C H 0.5367 -0.2843 0.1630 0.035 Uiso 1 1 calc R
C11 C 0.51991(19) -0.6161(5) 0.19904(13) 0.0241(9) Uani 1 1 d .
H11A H 0.5381 -0.7262 0.2133 0.036 Uiso 1 1 calc R
H11B H 0.5278 -0.6271 0.1690 0.036 Uiso 1 1 calc R
H11C H 0.4731 -0.6098 0.2042 0.036 Uiso 1 1 calc R
C12 C 0.5320(2) -0.5780(5) 0.31945(14) 0.0284(10) Uani 1 1 d .
H12A H 0.5487 -0.6941 0.3068 0.043 Uiso 1 1 calc R
H12B H 0.4845 -0.5770 0.3178 0.043 Uiso 1 1 calc R
H12C H 0.5454 -0.5725 0.3487 0.043 Uiso 1 1 calc R
C13 C 0.53638(18) -0.2349(5) 0.31610(12) 0.0237(9) Uani 1 1 d .
H13A H 0.5524 -0.1286 0.2995 0.036 Uiso 1 1 calc R
H13B H 0.5534 -0.2256 0.3446 0.036 Uiso 1 1 calc R
H13C H 0.4888 -0.2317 0.3169 0.036 Uiso 1 1 calc R
C14 C 0.8323(2) -0.5015(5) 0.21234(17) 0.0169(10) Uani 1 1 d .
H14A H 0.8457 -0.6129 0.2283 0.025 Uiso 1 1 calc R
H14B H 0.8522 -0.3886 0.2245 0.025 Uiso 1 1 calc R
H14C H 0.8464 -0.5149 0.1833 0.025 Uiso 1 1 calc R
C15 C 0.7489(2) -0.4064(6) 0.40012(12) 0.0314(10) Uani 1 1 d .
H15A H 0.7085 -0.4764 0.4047 0.047 Uiso 1 1 calc R
H15B H 0.7405 -0.2708 0.4027 0.047 Uiso 1 1 calc R
H15C H 0.7811 -0.4447 0.4209 0.047 Uiso 1 1 calc R
C16 C 0.8435(2) -0.4697(6) 0.35403(15) 0.0253(11) Uani 1 1 d .
H16A H 0.8521 -0.5621 0.3320 0.038 Uiso 1 1 calc R
H16B H 0.8623 -0.5143 0.3803 0.038 Uiso 1 1 calc R
H16C H 0.8630 -0.3484 0.3465 0.038 Uiso 1 1 calc R
N1A N 0.79971(16) 0.0131(4) 0.09355(12) 0.0149(7) Uani 1 1 d .
H1AN H 0.7910 0.0440 0.0676 0.018 Uiso 1 1 d R
N2A N 0.80706(14) 0.0579(4) 0.01261(10) 0.0164(6) Uani 1 1 d .
N3A N 1.01346(17) 0.0350(4) 0.02223(11) 0.0147(7) Uani 1 1 d .
N4A N 1.02373(16) 0.0800(5) -0.04823(10) 0.0270(8) Uani 1 1 d .
C1A C 0.8726(2) 0.0000(4) 0.09407(15) 0.0162(9) Uani 1 1 d .
C2A C 0.9031(2) -0.0331(5) 0.13084(15) 0.0192(10) Uani 1 1 d .
H1 H 0.8793 -0.0495 0.1559 0.023 Uiso 1 1 calc R
C3A C 0.9719(2) -0.0422(5) 0.13045(14) 0.0176(9) Uani 1 1 d .
H2 H 0.9935 -0.0660 0.1561 0.021 Uiso 1 1 calc R
C4A C 1.0084(2) -0.0192(4) 0.09606(15) 0.0141(9) Uani 1 1 d .
C5A C 0.9762(2) 0.0145(4) 0.05731(15) 0.0151(10) Uani 1 1 d .
C6A C 0.98456(19) 0.0643(5) -0.01397(12) 0.0198(8) Uani 1 1 d .
C7A C 0.91609(17) 0.0787(5) -0.01803(12) 0.0180(8) Uani 1 1 d .
H3 H 0.8972 0.1038 -0.0445 0.022 Uiso 1 1 calc R
C8A C 0.87781(16) 0.0564(5) 0.01618(11) 0.0132(7) Uani 1 1 d .
C9A C 0.9059(2) 0.0247(4) 0.05619(14) 0.0140(8) Uani 1 1 d .
C10A C 0.76678(18) -0.1587(5) 0.10938(12) 0.0212(9) Uani 1 1 d .
H10D H 0.7202 -0.1506 0.1034 0.032 Uiso 1 1 calc R
H10E H 0.7735 -0.1687 0.1395 0.032 Uiso 1 1 calc R
H10F H 0.7849 -0.2702 0.0956 0.032 Uiso 1 1 calc R
C11A C 0.77730(18) 0.1849(5) 0.11657(12) 0.0209(9) Uani 1 1 d .
H11D H 0.7308 0.2039 0.1116 0.031 Uiso 1 1 calc R
H11E H 0.8014 0.2953 0.1067 0.031 Uiso 1 1 calc R
H11F H 0.7850 0.1679 0.1465 0.031 Uiso 1 1 calc R
C12A C 0.78229(18) 0.2392(5) -0.00405(12) 0.0240(9) Uani 1 1 d .
H12D H 0.7348 0.2394 -0.0030 0.036 Uiso 1 1 calc R
H12E H 0.7966 0.2544 -0.0330 0.036 Uiso 1 1 calc R
H12F H 0.7991 0.3435 0.0128 0.036 Uiso 1 1 calc R
C13A C 0.78500(18) -0.1025(5) -0.01275(13) 0.0275(9) Uani 1 1 d .
H13D H 0.7375 -0.1017 -0.0144 0.041 Uiso 1 1 calc R
H13E H 0.7996 -0.2206 0.0001 0.041 Uiso 1 1 calc R
H13F H 0.8032 -0.0921 -0.0409 0.041 Uiso 1 1 calc R
C14A C 1.0797(2) -0.0277(5) 0.09629(18) 0.0257(11) Uani 1 1 d .
H14D H 1.0949 -0.0552 0.1246 0.039 Uiso 1 1 calc R
H14E H 1.0974 0.0937 0.0871 0.039 Uiso 1 1 calc R
H14F H 1.0943 -0.1275 0.0773 0.039 Uiso 1 1 calc R
C15A C 0.9973(2) 0.1164(6) -0.08969(12) 0.0299(10) Uani 1 1 d .
H15D H 0.9651 0.2178 -0.0881 0.045 Uiso 1 1 calc R
H15E H 0.9767 0.0016 -0.1004 0.045 Uiso 1 1 calc R
H15F H 1.0325 0.1542 -0.1085 0.045 Uiso 1 1 calc R
C16A C 1.0933(2) 0.0534(6) -0.04512(16) 0.0289(11) Uani 1 1 d .
H16D H 1.1056 0.0418 -0.0157 0.043 Uiso 1 1 calc R
H16E H 1.1156 0.1620 -0.0575 0.043 Uiso 1 1 calc R
H16F H 1.1057 -0.0617 -0.0601 0.043 Uiso 1 1 calc R
O1 O 0.80029(16) -0.0361(4) 0.21037(10) 0.0275(7) Uani 1 1 d .
O2 O 0.93164(12) -0.1080(4) 0.30093(10) 0.0366(7) Uani 1 1 d .
O3 O 0.9225(2) 0.0027(4) 0.23739(14) 0.0413(11) Uani 1 1 d .
O4 O 0.77869(12) 0.1168(4) 0.40150(8) 0.0297(6) Uani 1 1 d .
O5 O 0.67736(13) 0.1472(4) 0.38385(8) 0.0327(7) Uani 1 1 d .
O6 O 0.67586(19) 0.0449(4) 0.19401(12) 0.0378(9) Uani 1 1 d .
O7 O 0.61002(14) 0.0603(4) 0.24598(9) 0.0259(7) Uani 1 1 d .
N5 N 0.8997(2) -0.0371(4) 0.27335(13) 0.0248(9) Uani 1 1 d .
N6 N 0.73478(16) 0.1153(4) 0.37500(9) 0.0241(7) Uani 1 1 d .
N7 N 0.66652(19) 0.0478(4) 0.23194(12) 0.0203(8) Uani 1 1 d .
C17 C 0.7844(3) 0.0024(4) 0.24690(17) 0.0176(11) Uani 1 1 d .
C18 C 0.8316(2) 0.0045(4) 0.28102(15) 0.0162(11) Uani 1 1 d .
C19 C 0.8159(2) 0.0378(5) 0.32178(14) 0.0189(9) Uani 1 1 d .
H19A H 0.8486 0.0341 0.3426 0.023 Uiso 1 1 calc R
C20 C 0.75182(18) 0.0772(5) 0.33266(11) 0.0171(8) Uani 1 1 d .
C21 C 0.70340(17) 0.0789(4) 0.30207(11) 0.0160(8) Uani 1 1 d .
H21A H 0.6596 0.1036 0.3096 0.019 Uiso 1 1 calc R
C22 C 0.7192(2) 0.0449(5) 0.26090(13) 0.0154(9) Uani 1 1 d .
O1A O 1.05277(15) -0.5512(4) 0.09885(10) 0.0262(7) Uani 1 1 d .
O2A O 1.18504(12) -0.5883(4) 0.00949(10) 0.0346(7) Uani 1 1 d .
O3A O 1.17277(18) -0.4681(4) 0.07020(12) 0.0295(8) Uani 1 1 d .
O4A O 0.92544(13) -0.3569(4) -0.07270(8) 0.0335(7) Uani 1 1 d .
O5A O 1.02714(13) -0.3668(4) -0.09012(8) 0.0319(7) Uani 1 1 d .
O6A O 0.86064(15) -0.4743(4) 0.06480(10) 0.0262(7) Uani 1 1 d .
O7A O 0.92850(18) -0.5214(4) 0.11518(11) 0.0316(9) Uani 1 1 d .
N5A N 1.15092(19) -0.5193(4) 0.03802(14) 0.0203(9) Uani 1 1 d .
N6A N 0.98386(16) -0.3816(4) -0.06377(9) 0.0246(7) Uani 1 1 d .
N7A N 0.9159(2) -0.4923(4) 0.07837(13) 0.0208(9) Uani 1 1 d .
C17A C 1.0372(2) -0.5082(4) 0.06344(16) 0.0151(11) Uani 1 1 d .
C18A C 1.0826(3) -0.4904(5) 0.02840(16) 0.0177(11) Uani 1 1 d .
C19A C 1.0667(2) -0.4526(5) -0.01177(13) 0.0182(9) Uani 1 1 d .
H19D H 1.0992 -0.4449 -0.0327 0.022 Uiso 1 1 calc R
C20A C 1.00116(18) -0.4254(5) -0.02159(11) 0.0171(8) Uani 1 1 d .
C21A C 0.95370(18) -0.4389(5) 0.00851(12) 0.0195(8) Uani 1 1 d .
H21D H 0.9094 -0.4200 0.0013 0.023 Uiso 1 1 calc R
C22A C 0.9704(2) -0.4794(5) 0.04859(13) 0.0146(9) Uani 1 1 d .

loop_
_atom_site_aniso_label
_atom_site_aniso_U_11
_atom_site_aniso_U_22
_atom_site_aniso_U_33
_atom_site_aniso_U_23
_atom_site_aniso_U_13
_atom_site_aniso_U_12
N1 0.0150(18) 0.0164(15) 0.0207(19) -0.0013(14) -0.0020(14) -0.0028(13)
N2 0.0115(15) 0.0207(16) 0.0181(17) -0.0057(14) 0.0055(13) -0.0015(12)
N3 0.020(2) 0.0161(15) 0.018(2) 0.0013(13) -0.0007(16) 0.0014(13)
N4 0.021(2) 0.039(2) 0.0174(19) -0.0008(15) -0.0027(14) -0.0007(15)
C1 0.015(2) 0.0123(17) 0.013(2) -0.0013(15) -0.0004(17) 0.0020(14)
C2 0.022(3) 0.0122(18) 0.011(2) -0.0041(14) 0.0003(18) 0.0015(15)
C3 0.029(3) 0.0123(18) 0.014(2) 0.0006(14) 0.0016(19) 0.0009(15)
C4 0.018(3) 0.0111(18) 0.021(3) 0.0020(15) 0.000(2) 0.0008(14)
C5 0.014(2) 0.0105(18) 0.016(2) -0.0034(15) -0.0013(18) 0.0054(15)
C6 0.021(2) 0.0179(19) 0.014(2) -0.0014(15) -0.0028(16) -0.0059(16)
C7 0.022(2) 0.0200(19) 0.0109(19) -0.0027(15) 0.0001(15) 0.0000(16)
C8 0.0157(19) 0.0098(17) 0.019(2) -0.0008(15) 0.0022(16) 0.0016(14)
C9 0.019(2) 0.0132(18) 0.015(2) -0.0013(15) -0.0016(17) -0.0030(16)
C10 0.028(2) 0.0180(19) 0.024(2) 0.0009(16) -0.0107(18) 0.0083(16)
C11 0.023(2) 0.0153(19) 0.034(2) -0.0038(17) -0.0019(18) -0.0042(16)
C12 0.021(2) 0.025(2) 0.039(3) 0.0007(18) 0.0051(18) -0.0051(17)
C13 0.025(2) 0.025(2) 0.021(2) 0.0015(15) 0.0064(16) 0.0070(16)
C14 0.005(2) 0.024(2) 0.021(3) -0.0009(15) 0.005(2) -0.0006(13)
C15 0.042(3) 0.038(2) 0.014(2) -0.0002(18) -0.0065(19) -0.006(2)
C16 0.018(2) 0.034(2) 0.025(3) 0.0026(18) -0.0075(19) -0.0035(17)
N1A 0.0128(17) 0.0175(16) 0.0146(17) 0.0025(11) 0.0052(14) 0.0022(11)
N2A 0.0125(16) 0.0191(15) 0.0176(18) -0.0039(13) -0.0024(13) 0.0000(13)
N3A 0.0106(18) 0.0164(15) 0.017(2) -0.0020(13) 0.0001(15) 0.0001(12)
N4A 0.0189(19) 0.049(2) 0.0135(19) -0.0034(16) 0.0013(14) -0.0055(17)
C1A 0.014(2) 0.0101(17) 0.024(2) -0.0003(14) 0.0000(19) -0.0009(13)
C2A 0.025(3) 0.0143(18) 0.019(3) 0.0019(15) 0.0049(19) -0.0019(16)
C3A 0.018(2) 0.0164(19) 0.018(2) -0.0016(16) -0.0108(18) 0.0008(16)
C4A 0.013(2) 0.0127(18) 0.016(3) -0.0008(14) -0.004(2) 0.0016(13)
C5A 0.018(2) 0.0087(17) 0.018(2) -0.0042(14) -0.003(2) -0.0019(14)
C6A 0.020(2) 0.0161(18) 0.023(2) -0.0047(16) 0.0034(17) 0.0013(16)
C7A 0.017(2) 0.0210(19) 0.016(2) -0.0045(16) -0.0044(15) -0.0015(15)
C8A 0.0107(18) 0.0110(17) 0.018(2) -0.0022(14) -0.0026(15) 0.0006(14)
C9A 0.012(2) 0.0111(17) 0.019(2) -0.0033(14) 0.0000(17) -0.0001(14)
C10A 0.016(2) 0.0179(19) 0.030(2) 0.0008(16) 0.0051(16) -0.0073(15)
C11A 0.020(2) 0.0194(19) 0.023(2) -0.0023(15) 0.0071(16) 0.0012(15)
C12A 0.019(2) 0.027(2) 0.026(2) -0.0031(16) -0.0070(16) 0.0065(16)
C13A 0.017(2) 0.027(2) 0.038(3) -0.0063(18) -0.0068(18) -0.0073(17)
C14A 0.031(3) 0.021(2) 0.025(3) -0.0052(17) -0.004(2) -0.0034(17)
C15A 0.039(3) 0.034(2) 0.017(2) 0.0078(17) 0.0102(18) 0.0027(19)
C16A 0.023(3) 0.031(2) 0.032(3) -0.002(2) 0.009(2) 0.001(2)
O1 0.0327(19) 0.0285(14) 0.0213(18) -0.0031(13) 0.0083(14) 0.0024(13)
O2 0.0189(14) 0.0352(16) 0.056(2) 0.0201(16) -0.0042(14) 0.0065(12)
O3 0.032(2) 0.049(2) 0.043(3) 0.0051(14) 0.021(2) -0.0029(13)
O4 0.0300(16) 0.0439(18) 0.0152(14) -0.0010(12) -0.0076(12) 0.0032(13)
O5 0.0241(16) 0.0540(19) 0.0201(15) -0.0022(13) 0.0061(12) 0.0029(14)
O6 0.033(2) 0.061(2) 0.020(2) 0.0004(15) 0.0002(16) 0.0052(16)
O7 0.0168(17) 0.0346(16) 0.0263(18) -0.0007(13) -0.0021(13) 0.0024(13)
N5 0.024(2) 0.0198(18) 0.031(2) 0.0074(15) 0.0109(18) 0.0023(15)
N6 0.028(2) 0.0299(18) 0.0140(18) -0.0007(13) 0.0024(15) -0.0028(15)
N7 0.025(2) 0.0177(17) 0.018(2) 0.0051(14) 0.0040(17) -0.0068(14)
C17 0.021(3) 0.0089(18) 0.022(3) -0.0009(14) -0.001(2) -0.0006(13)
C18 0.012(3) 0.0155(19) 0.021(3) 0.0005(14) 0.009(2) -0.0001(14)
C19 0.020(2) 0.0137(19) 0.023(2) 0.0008(16) -0.0050(18) -0.0006(16)
C20 0.020(2) 0.0151(18) 0.016(2) 0.0011(14) 0.0038(15) 0.0013(16)
C21 0.0161(19) 0.0139(17) 0.018(2) 0.0001(16) 0.0031(15) 0.0013(14)
C22 0.017(2) 0.0124(18) 0.017(2) 0.0050(15) -0.0013(18) 0.0028(16)
O1A 0.0258(17) 0.0324(15) 0.0204(18) 0.0036(14) -0.0039(14) -0.0005(13)
O2A 0.0173(15) 0.0365(17) 0.050(2) -0.0172(15) 0.0031(13) 0.0025(12)
O3A 0.018(2) 0.0444(18) 0.027(2) 0.0010(14) -0.0042(16) -0.0001(13)
O4A 0.0237(16) 0.0560(19) 0.0209(16) 0.0053(14) -0.0079(12) 0.0080(14)
O5A 0.0325(17) 0.0474(19) 0.0159(15) -0.0003(13) 0.0065(13) 0.0021(13)
O6A 0.0129(16) 0.0343(16) 0.0314(19) -0.0012(12) 0.0014(13) 0.0009(12)
O7A 0.024(2) 0.060(2) 0.0106(19) 0.0048(13) 0.0063(15) -0.0020(13)
N5A 0.011(2) 0.0147(17) 0.035(3) -0.0020(14) 0.0007(18) -0.0014(12)
N6A 0.030(2) 0.0289(18) 0.0151(18) -0.0013(13) -0.0018(15) 0.0002(15)
N7A 0.017(2) 0.0220(18) 0.024(2) -0.0031(13) 0.0086(16) -0.0012(12)
C17A 0.014(3) 0.0148(19) 0.016(3) 0.0036(14) -0.010(2) -0.0018(14)
C18A 0.015(3) 0.013(2) 0.025(3) -0.0025(14) 0.003(2) 0.0018(14)
C19A 0.019(2) 0.0174(19) 0.018(2) -0.0014(16) 0.0016(17) -0.0015(16)
C20A 0.024(2) 0.0166(18) 0.0103(19) -0.0003(15) -0.0037(15) 0.0004(16)
C21A 0.018(2) 0.0155(18) 0.025(2) -0.0049(16) -0.0035(16) 0.0003(15)
C22A 0.014(2) 0.0150(18) 0.015(2) -0.0006(14) 0.0038(17) -0.0033(14)

loop_
_atom_type_symbol
_atom_type_description
_atom_type_scat_dispersion_real
_atom_type_scat_dispersion_imag
_atom_type_scat_source
C C 0.0033 0.0016 'International Tables Vol C Tables 4.2.6.8 and 6.1.1.4'
H H 0.0000 0.0000 'International Tables Vol C Tables 4.2.6.8 and 6.1.1.4'
N N 0.0061 0.0033 'International Tables Vol C Tables 4.2.6.8 and 6.1.1.4'
O O 0.0106 0.0060 'International Tables Vol C Tables 4.2.6.8 and 6.1.1.4'

loop_
_geom_angle_atom_site_label_1
_geom_angle_atom_site_label_2
_geom_angle_atom_site_label_3
_geom_angle
C1 N1 C10 113.4(3)
C1 N1 C11 112.1(3)
C10 N1 C11 110.4(3)
C1 N1 H1N 103.5
C10 N1 H1N 114.1
C11 N1 H1N 102.7
C8 N2 C12 110.6(3)
C8 N2 C13 112.3(3)
C12 N2 C13 111.5(3)
C6 N3 C5 118.0(4)
C6 N4 C15 122.7(3)
C6 N4 C16 119.0(3)
C15 N4 C16 117.8(3)
C2 C1 C9 121.3(4)
C2 C1 N1 119.4(4)
C9 C1 N1 119.3(4)
C1 C2 C3 119.8(4)
C1 C2 H2A 120.1
C3 C2 H2A 120.1
C4 C3 C2 121.4(4)
C4 C3 H3A 119.3
C2 C3 H3A 119.3
C3 C4 C5 119.0(4)
C3 C4 C14 120.2(5)
C5 C4 C14 120.8(4)
N3 C5 C9 124.9(4)
N3 C5 C4 115.7(4)
C9 C5 C4 119.5(4)
N3 C6 N4 118.0(3)
N3 C6 C7 121.9(3)
N4 C6 C7 120.0(3)
C8 C7 C6 119.6(3)
C8 C7 H7A 120.2
C6 C7 H7A 120.2
C7 C8 C9 120.1(3)
C7 C8 N2 121.3(3)
C9 C8 N2 118.5(3)
C5 C9 C1 119.1(4)
C5 C9 C8 115.4(4)
C1 C9 C8 125.5(4)
N1 C10 H10A 109.5
N1 C10 H10B 109.5
H10A C10 H10B 109.5
N1 C10 H10C 109.5
H10A C10 H10C 109.5
H10B C10 H10C 109.5
N1 C11 H11A 109.5
N1 C11 H11B 109.5
H11A C11 H11B 109.5
N1 C11 H11C 109.5
H11A C11 H11C 109.5
H11B C11 H11C 109.5
N2 C12 H12A 109.5
N2 C12 H12B 109.5
H12A C12 H12B 109.5
N2 C12 H12C 109.5
H12A C12 H12C 109.5
H12B C12 H12C 109.5
N2 C13 H13A 109.5
N2 C13 H13B 109.5
H13A C13 H13B 109.5
N2 C13 H13C 109.5
H13A C13 H13C 109.5
H13B C13 H13C 109.5
C4 C14 H14A 109.5
C4 C14 H14B 109.5
H14A C14 H14B 109.5
C4 C14 H14C 109.5
H14A C14 H14C 109.5
H14B C14 H14C 109.5
N4 C15 H15A 109.5
N4 C15 H15B 109.5
H15A C15 H15B 109.5
N4 C15 H15C 109.5
H15A C15 H15C 109.5
H15B C15 H15C 109.5
N4 C16 H16A 109.5
N4 C16 H16B 109.5
H16A C16 H16B 109.5
N4 C16 H16C 109.5
H16A C16 H16C 109.5
H16B C16 H16C 109.5
C10A N1A C11A 111.0(3)
C10A N1A C1A 113.7(3)
C11A N1A C1A 110.6(3)
C10A N1A H1AN 115.8
C11A N1A H1AN 101.6
C1A N1A H1AN 103.2
C8A N2A C13A 110.2(3)
C8A N2A C12A 112.2(3)
C13A N2A C12A 111.4(3)
C6A N3A C5A 119.1(4)
C6A N4A C16A 121.2(3)
C6A N4A C15A 121.8(3)
C16A N4A C15A 117.0(3)
C2A C1A C9A 123.1(4)
C2A C1A N1A 118.9(4)
C9A C1A N1A 118.0(4)
C1A C2A C3A 117.6(4)
C1A C2A H1 121.2
C3A C2A H1 121.2
C4A C3A C2A 124.1(4)
C4A C3A H2 118.0
C2A C3A H2 118.0
C3A C4A C5A 118.3(4)
C3A C4A C14A 123.3(5)
C5A C4A C14A 118.4(5)
N3A C5A C4A 118.1(4)
N3A C5A C9A 122.3(4)
C4A C5A C9A 119.6(4)
N3A C6A N4A 116.9(3)
N3A C6A C7A 122.7(4)
N4A C6A C7A 120.4(4)
C8A C7A C6A 119.6(3)
C8A C7A H3 120.2
C6A C7A H3 120.2
C7A C8A C9A 120.6(3)
C7A C8A N2A 120.9(3)
C9A C8A N2A 118.4(3)
C1A C9A C8A 126.9(4)
C1A C9A C5A 117.3(4)
C8A C9A C5A 115.8(4)
N1A C10A H10D 109.5
N1A C10A H10E 109.5
H10D C10A H10E 109.5
N1A C10A H10F 109.5
H10D C10A H10F 109.5
H10E C10A H10F 109.5
N1A C11A H11D 109.5
N1A C11A H11E 109.5
H11D C11A H11E 109.5
N1A C11A H11F 109.5
H11D C11A H11F 109.5
H11E C11A H11F 109.5
N2A C12A H12D 109.5
N2A C12A H12E 109.5
H12D C12A H12E 109.5
N2A C12A H12F 109.5
H12D C12A H12F 109.5
H12E C12A H12F 109.5
N2A C13A H13D 109.5
N2A C13A H13E 109.5
H13D C13A H13E 109.5
N2A C13A H13F 109.5
H13D C13A H13F 109.5
H13E C13A H13F 109.5
C4A C14A H14D 109.5
C4A C14A H14E 109.5
H14D C14A H14E 109.5
C4A C14A H14F 109.5
H14D C14A H14F 109.5
H14E C14A H14F 109.5
N4A C15A H15D 109.5
N4A C15A H15E 109.5
H15D C15A H15E 109.5
N4A C15A H15F 109.5
H15D C15A H15F 109.5
H15E C15A H15F 109.5
N4A C16A H16D 109.5
N4A C16A H16E 109.5
H16D C16A H16E 109.5
N4A C16A H16F 109.5
H16D C16A H16F 109.5
H16E C16A H16F 109.5
O2 N5 O3 123.4(4)
O2 N5 C18 119.0(4)
O3 N5 C18 117.6(4)
O5 N6 O4 122.6(3)
O5 N6 C20 119.2(3)
O4 N6 C20 118.3(3)
O6 N7 O7 120.1(4)
O6 N7 C22 121.6(4)
O7 N7 C22 118.3(4)
O1 C17 C22 125.5(5)
O1 C17 C18 121.9(5)
C22 C17 C18 112.5(4)
C19 C18 N5 115.2(5)
C19 C18 C17 123.9(5)
N5 C18 C17 120.8(4)
C18 C19 C20 119.9(4)
C18 C19 H19A 120.1
C20 C19 H19A 120.1
C19 C20 C21 120.1(3)
C19 C20 N6 120.6(3)
C21 C20 N6 119.3(3)
C22 C21 C20 120.1(3)
C22 C21 H21A 120.0
C20 C21 H21A 120.0
C21 C22 N7 116.1(4)
C21 C22 C17 123.5(4)
N7 C22 C17 120.4(4)
O3A N5A O2A 122.9(4)
O3A N5A C18A 120.6(4)
O2A N5A C18A 116.3(4)
O5A N6A O4A 121.8(3)
O5A N6A C20A 119.1(3)
O4A N6A C20A 119.1(3)
O6A N7A O7A 123.9(4)
O6A N7A C22A 118.0(4)
O7A N7A C22A 118.1(4)
O1A C17A C18A 124.5(4)
O1A C17A C22A 125.7(4)
C18A C17A C22A 109.7(4)
C19A C18A N5A 117.6(4)
C19A C18A C17A 126.2(5)
N5A C18A C17A 116.2(4)
C18A C19A C20A 118.3(4)
C18A C19A H19D 120.8
C20A C19A H19D 120.8
C21A C20A C19A 121.1(3)
C21A C20A N6A 120.0(3)
C19A C20A N6A 118.8(3)
C22A C21A C20A 119.9(4)
C22A C21A H21D 120.1
C20A C21A H21D 120.1
C21A C22A C17A 124.8(4)
C21A C22A N7A 115.6(4)
C17A C22A N7A 119.5(4)

loop_
_geom_bond_atom_site_label_1
_geom_bond_atom_site_label_2
_geom_bond_distance
N1 C1 1.470(5)
N1 C10 1.480(5)
N1 C11 1.505(4)
N1 H1N 0.8798
N2 C8 1.449(4)
N2 C12 1.470(5)
N2 C13 1.478(4)
N3 C6 1.332(5)
N3 C5 1.360(5)
N4 C6 1.362(5)
N4 C15 1.439(5)
N4 C16 1.465(6)
C1 C2 1.369(6)
C1 C9 1.420(6)
C2 C3 1.392(7)
C2 H2A 0.9500
C3 C4 1.389(7)
C3 H3A 0.9500
C4 C5 1.435(7)
C4 C14 1.531(7)
C5 C9 1.401(6)
C6 C7 1.433(5)
C7 C8 1.353(5)
C7 H7A 0.9500
C8 C9 1.447(5)
C10 H10A 0.9800
C10 H10B 0.9800
C10 H10C 0.9800
C11 H11A 0.9800
C11 H11B 0.9800
C11 H11C 0.9800
C12 H12A 0.9800
C12 H12B 0.9800
C12 H12C 0.9800
C13 H13A 0.9800
C13 H13B 0.9800
C13 H13C 0.9800
C14 H14A 0.9800
C14 H14B 0.9800
C14 H14C 0.9800
C15 H15A 0.9800
C15 H15B 0.9800
C15 H15C 0.9800
C16 H16A 0.9800
C16 H16B 0.9800
C16 H16C 0.9800
N1A C10A 1.483(4)
N1A C11A 1.497(4)
N1A C1A 1.505(5)
N1A H1AN 0.8801
N2A C8A 1.462(4)
N2A C13A 1.470(5)
N2A C12A 1.482(4)
N3A C6A 1.321(5)
N3A C5A 1.370(6)
N4A C6A 1.368(5)
N4A C16A 1.449(6)
N4A C15A 1.460(5)
C1A C2A 1.357(6)
C1A C9A 1.406(6)
C2A C3A 1.419(6)
C2A H1 0.9500
C3A C4A 1.345(6)
C3A H2 0.9500
C4A C5A 1.429(7)
C4A C14A 1.470(7)
C5A C9A 1.451(6)
C6A C7A 1.420(5)
C7A C8A 1.360(5)
C7A H3 0.9500
C8A C9A 1.426(6)
C10A H10D 0.9800
C10A H10E 0.9800
C10A H10F 0.9800
C11A H11D 0.9800
C11A H11E 0.9800
C11A H11F 0.9800
C12A H12D 0.9800
C12A H12E 0.9800
C12A H12F 0.9800
C13A H13D 0.9800
C13A H13E 0.9800
C13A H13F 0.9800
C14A H14D 0.9800
C14A H14E 0.9800
C14A H14F 0.9800
C15A H15D 0.9800
C15A H15E 0.9800
C15A H15F 0.9800
C16A H16D 0.9800
C16A H16E 0.9800
C16A H16F 0.9800
O1 C17 1.247(6)
O2 N5 1.212(5)
O3 N5 1.277(5)
O4 N6 1.241(4)
O5 N6 1.237(4)
O6 N7 1.232(5)
O7 N7 1.251(5)
N5 C18 1.453(6)
N6 C20 1.428(4)
N7 C22 1.429(6)
C17 C22 1.447(6)
C17 C18 1.465(8)
C18 C19 1.367(6)
C19 C20 1.394(6)
C19 H19A 0.9500
C20 C21 1.399(5)
C21 C22 1.381(6)
C21 H21A 0.9500
O1A C17A 1.219(6)
O2A N5A 1.253(5)
O3A N5A 1.183(5)
O4A N6A 1.250(4)
O5A N6A 1.233(4)
O6A N7A 1.225(5)
O7A N7A 1.226(5)
N5A C18A 1.455(6)
N6A C20A 1.433(4)
N7A C22A 1.477(6)
C17A C18A 1.468(7)
C17A C22A 1.471(6)
C18A C19A 1.356(6)
C19A C20A 1.400(5)
C19A H19D 0.9500
C20A C21A 1.377(5)
C21A C22A 1.361(6)
C21A H21D 0.9500

loop_
_geom_hbond_atom_site_label_D
_geom_hbond_atom_site_label_H
_geom_hbond_atom_site_label_A
_geom_hbond_site_symmetry_A
_geom_hbond_distance_DH
_geom_hbond_distance_HA
_geom_hbond_distance_DA
_geom_hbond_angle_DHA
N1 H1N N2 1_555 0.880 1.819 2.634(5) 155
N1A H1AN N2A 1_555 0.880 1.796 2.620(5) 155

loop_
_geom_torsion_atom_site_label_1
_geom_torsion_atom_site_label_2
_geom_torsion_atom_site_label_3
_geom_torsion_atom_site_label_4
_geom_torsion
C10 N1 C1 C2 -62.1(4)
C11 N1 C1 C2 63.7(4)
C10 N1 C1 C9 117.6(4)
C11 N1 C1 C9 -116.6(4)
C9 C1 C2 C3 0.6(5)
N1 C1 C2 C3 -179.7(3)
C1 C2 C3 C4 0.1(5)
C2 C3 C4 C5 -0.4(5)
C2 C3 C4 C14 179.3(3)
C6 N3 C5 C9 -0.2(5)
C6 N3 C5 C4 179.9(3)
C3 C4 C5 N3 179.8(3)
C14 C4 C5 N3 0.1(5)
C3 C4 C5 C9 0.0(5)
C14 C4 C5 C9 -179.7(3)
C5 N3 C6 N4 177.4(3)
C5 N3 C6 C7 -0.7(5)
C15 N4 C6 N3 172.9(3)
C16 N4 C6 N3 1.0(5)
C15 N4 C6 C7 -9.0(6)
C16 N4 C6 C7 179.1(3)
N3 C6 C7 C8 1.4(5)
N4 C6 C7 C8 -176.6(3)
C6 C7 C8 C9 -1.2(5)
C6 C7 C8 N2 177.4(3)
C12 N2 C8 C7 -63.9(4)
C13 N2 C8 C7 61.3(4)
C12 N2 C8 C9 114.7(4)
C13 N2 C8 C9 -120.1(3)
N3 C5 C9 C1 -179.1(3)
C4 C5 C9 C1 0.7(5)
N3 C5 C9 C8 0.4(5)
C4 C5 C9 C8 -179.7(3)
C2 C1 C9 C5 -1.0(5)
N1 C1 C9 C5 179.3(3)
C2 C1 C9 C8 179.5(3)
N1 C1 C9 C8 -0.2(5)
C7 C8 C9 C5 0.3(5)
N2 C8 C9 C5 -178.3(3)
C7 C8 C9 C1 179.9(3)
N2 C8 C9 C1 1.2(5)
C10A N1A C1A C2A -58.3(4)
C11A N1A C1A C2A 67.4(4)
C10A N1A C1A C9A 122.3(3)
C11A N1A C1A C9A -112.0(4)
C9A C1A C2A C3A 0.2(5)
N1A C1A C2A C3A -179.2(3)
C1A C2A C3A C4A 0.3(5)
C2A C3A C4A C5A -0.7(5)
C2A C3A C4A C14A 179.5(3)
C6A N3A C5A C4A 179.3(3)
C6A N3A C5A C9A -0.3(5)
C3A C4A C5A N3A -179.0(3)
C14A C4A C5A N3A 0.8(4)
C3A C4A C5A C9A 0.6(5)
C14A C4A C5A C9A -179.7(3)
C5A N3A C6A N4A -178.7(3)
C5A N3A C6A C7A 1.1(5)
C16A N4A C6A N3A 3.9(5)
C15A N4A C6A N3A -178.7(3)
C16A N4A C6A C7A -175.9(3)
C15A N4A C6A C7A 1.5(6)
N3A C6A C7A C8A -2.0(5)
N4A C6A C7A C8A 177.8(3)
C6A C7A C8A C9A 2.0(5)
C6A C7A C8A N2A -175.9(3)
C13A N2A C8A C7A 63.8(4)
C12A N2A C8A C7A -60.9(4)
C13A N2A C8A C9A -114.1(4)
C12A N2A C8A C9A 121.1(3)
C2A C1A C9A C8A 178.7(3)
N1A C1A C9A C8A -1.9(5)
C2A C1A C9A C5A -0.3(5)
N1A C1A C9A C5A 179.1(3)
C7A C8A C9A C1A 179.8(3)
N2A C8A C9A C1A -2.3(5)
C7A C8A C9A C5A -1.2(5)
N2A C8A C9A C5A 176.7(3)
N3A C5A C9A C1A 179.5(3)
C4A C5A C9A C1A -0.1(4)
N3A C5A C9A C8A 0.3(4)
C4A C5A C9A C8A -179.2(3)
O2 N5 C18 C19 27.3(5)
O3 N5 C18 C19 -153.1(4)
O2 N5 C18 C17 -150.5(4)
O3 N5 C18 C17 29.1(5)
O1 C17 C18 C19 -177.1(3)
C22 C17 C18 C19 1.6(5)
O1 C17 C18 N5 0.5(5)
C22 C17 C18 N5 179.2(3)
N5 C18 C19 C20 -179.3(3)
C17 C18 C19 C20 -1.6(5)
C18 C19 C20 C21 1.3(5)
C18 C19 C20 N6 -179.0(3)
O5 N6 C20 C19 -179.0(3)
O4 N6 C20 C19 1.7(5)
O5 N6 C20 C21 0.8(5)
O4 N6 C20 C21 -178.6(3)
C19 C20 C21 C22 -1.1(5)
N6 C20 C21 C22 179.1(3)
C20 C21 C22 N7 179.4(3)
C20 C21 C22 C17 1.3(5)
O6 N7 C22 C21 170.0(3)
O7 N7 C22 C21 -7.5(5)
O6 N7 C22 C17 -11.8(5)
O7 N7 C22 C17 170.7(3)
O1 C17 C22 C21 177.2(3)
C18 C17 C22 C21 -1.5(5)
O1 C17 C22 N7 -0.9(5)
C18 C17 C22 N7 -179.5(3)
O3A N5A C18A C19A 144.9(4)
O2A N5A C18A C19A -30.4(5)
O3A N5A C18A C17A -36.0(5)
O2A N5A C18A C17A 148.7(3)
O1A C17A C18A C19A 176.3(4)
C22A C17A C18A C19A 0.2(5)
O1A C17A C18A N5A -2.7(5)
C22A C17A C18A N5A -178.8(3)
N5A C18A C19A C20A 179.7(3)
C17A C18A C19A C20A 0.7(5)
C18A C19A C20A C21A -0.9(5)
C18A C19A C20A N6A 178.8(3)
O5A N6A C20A C21A 178.7(3)
O4A N6A C20A C21A -0.2(5)
O5A N6A C20A C19A -0.9(5)
O4A N6A C20A C19A -179.9(3)
C19A C20A C21A C22A 0.0(5)
N6A C20A C21A C22A -179.6(3)
C20A C21A C22A C17A 1.1(5)
C20A C21A C22A N7A -179.5(3)
O1A C17A C22A C21A -177.2(4)
C18A C17A C22A C21A -1.1(5)
O1A C17A C22A N7A 3.4(5)
C18A C17A C22A N7A 179.5(3)
O6A N7A C22A C21A 3.1(4)
O7A N7A C22A C21A -177.3(3)
O6A N7A C22A C17A -177.4(3)
O7A N7A C22A C17A 2.2(5)
